data_4305504
loop_
_publ_author_name
'Berta Cebri\'an-Losantos'
'Erwin Reisner'
'Christian R. Kowol'
'Alexander Roller'
'Sergiu Shova'
'Vladimir B. Arion'
'Bernhard K. Keppler'

_publ_section_title
;
Synthesis and Reactivity of the Aquation Product of the Antitumor
Complex trans-[RuIIICl4(indazole)2]-
;
_journal_name_full 'Inorganic Chemistry'
_journal_page_first 6513
_journal_page_last 6523
_journal_paper_doi 10.1021/ic800506g
_journal_volume 47
_journal_year 2008
_chemical_formula_sum 'C16 H20 Cl3 N4 O2 Ru'
_chemical_formula_weight 507.78
_chemical_name_systematic
; 
mer,trans-[Trichloridobis(indazole)methanolruthenium(III)]
;
_space_group_IT_number 14
_symmetry_cell_setting monoclinic
_symmetry_space_group_name_Hall '-P 2ybc'
_symmetry_space_group_name_H-M 'P 1 21/c 1'
_atom_sites_solution_hydrogens geom
_atom_sites_solution_primary direct
_atom_sites_solution_secondary difmap
_audit_creation_method SHELXL-97
_cell_angle_alpha 90.00
_cell_angle_beta 99.626(3)
_cell_angle_gamma 90.00
_cell_formula_units_Z 4
_cell_length_a 8.1718(3)
_cell_length_b 12.0086(5)
_cell_length_c 21.2128(8)
_cell_measurement_temperature 296(2)
_cell_volume 2052.34(14)
_computing_structure_refinement 'SHELXL-97 (Sheldrick, 1997)'
_computing_structure_solution 'SHELXS-97 (Sheldrick, 1990)'
_diffrn_ambient_temperature 296(2)
_diffrn_measured_fraction_theta_full 0.999
_diffrn_measured_fraction_theta_max 0.999
_diffrn_radiation_monochromator graphite
_diffrn_radiation_source 'fine-focus sealed tube'
_diffrn_radiation_type MoK\a
_diffrn_radiation_wavelength 0.71073
_diffrn_reflns_av_R_equivalents 0.0788
_diffrn_reflns_av_sigmaI/netI 0.0373
_diffrn_reflns_limit_h_max 9
_diffrn_reflns_limit_h_min -9
_diffrn_reflns_limit_k_max 14
_diffrn_reflns_limit_k_min -14
_diffrn_reflns_limit_l_max 25
_diffrn_reflns_limit_l_min -25
_diffrn_reflns_number 36740
_diffrn_reflns_theta_full 25.00
_diffrn_reflns_theta_max 25.00
_diffrn_reflns_theta_min 2.53
_exptl_absorpt_coefficient_mu 1.172
_exptl_absorpt_correction_T_max 0.8721
_exptl_absorpt_correction_T_min 0.7503
_exptl_absorpt_correction_type multi-scan
_exptl_absorpt_process_details SADABS
_exptl_crystal_colour red
_exptl_crystal_density_diffrn 1.643
_exptl_crystal_density_method 'not measured'
_exptl_crystal_F_000 1020
_exptl_crystal_size_max 0.26
_exptl_crystal_size_mid 0.12
_exptl_crystal_size_min 0.12
_refine_diff_density_max 0.515
_refine_diff_density_min -0.497
_refine_diff_density_rms 0.076
_refine_ls_extinction_method none
_refine_ls_goodness_of_fit_ref 1.054
_refine_ls_hydrogen_treatment mixed
_refine_ls_matrix_type full
_refine_ls_number_parameters 241
_refine_ls_number_reflns 3612
_refine_ls_number_restraints 5
_refine_ls_restrained_S_all 1.082
_refine_ls_R_factor_all 0.0693
_refine_ls_R_factor_gt 0.0371
_refine_ls_shift/su_max 0.000
_refine_ls_shift/su_mean 0.000
_refine_ls_structure_factor_coef Fsqd
_refine_ls_weighting_details 'calc w=1/[\s^2^(Fo^2^)+(0.0425P)^2^+1.5629P] where P=(Fo^2^+2Fc^2^)/3'
_refine_ls_weighting_scheme calc
_refine_ls_wR_factor_gt 0.0846
_refine_ls_wR_factor_ref 0.0970
_reflns_number_gt 2573
_reflns_number_total 3612
_reflns_threshold_expression >2sigma(I)
_cod_data_source_file ic800506g-file001_5.cif
_cod_data_source_block BECE310
_cod_database_code 4305504

loop_
_symmetry_equiv_pos_as_xyz
'x, y, z'
'-x, y+1/2, -z+1/2'
'-x, -y, -z'
'x, -y-1/2, z-1/2'

loop_
_atom_site_label
_atom_site_type_symbol
_atom_site_fract_x
_atom_site_fract_y
_atom_site_fract_z
_atom_site_U_iso_or_equiv
_atom_site_adp_type
_atom_site_occupancy
_atom_site_symmetry_multiplicity
_atom_site_calc_flag
_atom_site_refinement_flags
_atom_site_disorder_assembly
_atom_site_disorder_group
Ru1 Ru 0.77713(4) 0.30956(3) 0.042410(16) 0.04888(14) Uani 1 1 d . . .
Cl1 Cl 0.73405(14) 0.49374(9) 0.00540(5) 0.0524(3) Uani 1 1 d . . .
Cl2 Cl 1.03194(14) 0.35767(11) 0.10127(5) 0.0595(3) Uani 1 1 d . . .
Cl3 Cl 0.80038(19) 0.12527(11) 0.07622(7) 0.0788(4) Uani 1 1 d . . .
N1 N 0.8907(4) 0.2732(3) -0.03618(17) 0.0530(9) Uani 1 1 d . . .
N3 N 0.6675(4) 0.3513(3) 0.11945(16) 0.0521(9) Uani 1 1 d . . .
N4 N 0.5434(5) 0.4264(3) 0.11494(16) 0.0595(10) Uani 1 1 d . . .
H4 H 0.4955 0.4561 0.0798 0.071 Uiso 1 1 calc R . .
C7 C 1.0079(6) 0.3142(4) -0.1211(2) 0.0585(12) Uani 1 1 d . . .
C2 C 0.9954(6) 0.1996(4) -0.1178(2) 0.0603(13) Uani 1 1 d . . .
C1 C 0.9224(6) 0.1789(4) -0.0634(2) 0.0634(13) Uani 1 1 d . . .
H1 H 0.8997 0.1086 -0.0487 0.076 Uiso 1 1 calc R . .
N2 N 0.9427(5) 0.3556(3) -0.07135(18) 0.0604(10) Uani 1 1 d . . .
H2 H 0.9354 0.4254 -0.0632 0.072 Uiso 1 1 calc R . .
C5 C 1.1215(8) 0.3030(6) -0.2150(3) 0.090(2) Uani 1 1 d . . .
H5 H 1.1630 0.3360 -0.2487 0.108 Uiso 1 1 calc R . .
C14 C 0.5042(6) 0.4487(4) 0.1728(2) 0.0535(11) Uani 1 1 d . . .
C9 C 0.6065(5) 0.3841(4) 0.2164(2) 0.0592(13) Uani 1 1 d . . .
C8 C 0.7060(6) 0.3250(4) 0.1804(2) 0.0615(13) Uani 1 1 d . . .
H8 H 0.7878 0.2742 0.1971 0.074 Uiso 1 1 calc R . .
C4 C 1.1109(8) 0.1881(6) -0.2128(3) 0.090(2) Uani 1 1 d . . .
H4A H 1.1466 0.1464 -0.2449 0.108 Uiso 1 1 calc R . .
C13 C 0.3873(7) 0.5215(5) 0.1908(2) 0.0717(14) Uani 1 1 d . . .
H13 H 0.3180 0.5637 0.1607 0.086 Uiso 1 1 calc R . .
C12 C 0.3789(7) 0.5283(5) 0.2542(3) 0.0802(16) Uani 1 1 d . . .
H12 H 0.3045 0.5775 0.2681 0.096 Uiso 1 1 calc R . .
C11 C 0.4805(8) 0.4625(6) 0.2984(3) 0.0873(19) Uani 1 1 d . . .
H11 H 0.4700 0.4677 0.3413 0.105 Uiso 1 1 calc R . .
C10 C 0.5930(7) 0.3919(6) 0.2817(2) 0.088(2) Uani 1 1 d . . .
H10 H 0.6602 0.3492 0.3123 0.106 Uiso 1 1 calc R . .
C3 C 1.0506(7) 0.1348(5) -0.1657(3) 0.0831(17) Uani 1 1 d . . .
H3 H 1.0455 0.0575 -0.1647 0.100 Uiso 1 1 calc R . .
C6 C 1.0730(7) 0.3696(5) -0.1694(2) 0.0793(16) Uani 1 1 d . . .
H6 H 1.0827 0.4467 -0.1703 0.095 Uiso 1 1 calc R . .
O1 O 0.5443(4) 0.2739(3) -0.00676(16) 0.0665(10) Uani 1 1 d . . .
H1A H 0.470(6) 0.261(4) 0.015(2) 0.071(17) Uiso 1 1 d . . .
C15 C 0.4941(7) 0.2493(7) -0.0704(3) 0.110(2) Uani 1 1 d . . .
H15A H 0.5666 0.2852 -0.0953 0.165 Uiso 1 1 calc R . .
H15B H 0.3826 0.2752 -0.0838 0.165 Uiso 1 1 calc R . .
H15C H 0.4981 0.1702 -0.0765 0.165 Uiso 1 1 calc R . .
O2 O 0.2949(7) 0.2246(4) 0.0418(3) 0.0735(18) Uiso 0.762(13) 1 d PD A 1
H20 H 0.2648 0.2928 0.0536 0.088 Uiso 0.762(13) 1 d PRD A 1
C16 C 0.2910(13) 0.1222(8) 0.0799(6) 0.127(4) Uiso 0.762(13) 1 d PD A 1
H16A H 0.3428 0.1361 0.1232 0.190 Uiso 0.762(13) 1 calc PR A 1
H16B H 0.3498 0.0640 0.0621 0.190 Uiso 0.762(13) 1 calc PR A 1
H16C H 0.1780 0.0998 0.0792 0.190 Uiso 0.762(13) 1 calc PR A 1
O2X O 0.333(2) 0.2098(14) 0.0712(10) 0.076(6) Uiso 0.238(13) 1 d PD A 2
H20X H 0.3297 0.1897 0.1128 0.092 Uiso 0.238(13) 1 d PRD A 2
C16X C 0.267(3) 0.1043(15) 0.0369(10) 0.073(8) Uiso 0.238(13) 1 d PD A 2
H16D H 0.2068 0.1228 -0.0046 0.110 Uiso 0.238(13) 1 calc PR A 2
H16E H 0.1934 0.0675 0.0612 0.110 Uiso 0.238(13) 1 calc PR A 2
H16F H 0.3572 0.0557 0.0325 0.110 Uiso 0.238(13) 1 calc PR A 2

loop_
_atom_site_aniso_label
_atom_site_aniso_U_11
_atom_site_aniso_U_22
_atom_site_aniso_U_33
_atom_site_aniso_U_23
_atom_site_aniso_U_13
_atom_site_aniso_U_12
Ru1 0.0562(2) 0.0493(2) 0.0399(2) 0.00371(17) 0.00446(15) 0.00086(18)
Cl1 0.0637(7) 0.0512(6) 0.0422(6) 0.0081(5) 0.0082(5) 0.0054(5)
Cl2 0.0578(7) 0.0709(8) 0.0474(6) 0.0038(6) 0.0012(5) 0.0022(6)
Cl3 0.1059(11) 0.0511(8) 0.0830(9) 0.0150(7) 0.0259(8) 0.0061(7)
N1 0.057(2) 0.053(2) 0.046(2) -0.0025(19) 0.0029(17) 0.0003(18)
N3 0.055(2) 0.058(2) 0.042(2) 0.0090(18) 0.0041(16) 0.0001(19)
N4 0.072(3) 0.068(3) 0.0352(19) 0.0112(18) 0.0019(17) 0.021(2)
C7 0.056(3) 0.072(4) 0.047(3) -0.011(3) 0.006(2) 0.005(3)
C2 0.063(3) 0.069(4) 0.045(3) -0.011(2) -0.002(2) 0.007(3)
C1 0.074(3) 0.053(3) 0.062(3) -0.004(2) 0.005(2) 0.010(3)
N2 0.081(3) 0.050(2) 0.053(2) -0.006(2) 0.020(2) -0.003(2)
C5 0.096(4) 0.123(6) 0.054(3) 0.009(4) 0.023(3) 0.033(4)
C14 0.062(3) 0.062(3) 0.037(2) 0.002(2) 0.009(2) -0.002(2)
C9 0.050(3) 0.086(4) 0.041(2) 0.012(2) 0.005(2) -0.002(3)
C8 0.055(3) 0.079(4) 0.049(3) 0.024(2) 0.005(2) 0.003(3)
C4 0.104(5) 0.112(6) 0.053(3) -0.018(4) 0.010(3) 0.039(4)
C13 0.090(4) 0.070(4) 0.058(3) 0.006(3) 0.019(3) 0.009(3)
C12 0.098(4) 0.081(4) 0.068(4) -0.012(3) 0.033(3) 0.000(3)
C11 0.091(4) 0.130(6) 0.044(3) -0.005(3) 0.018(3) -0.002(4)
C10 0.073(4) 0.145(6) 0.045(3) 0.021(3) 0.007(3) 0.005(4)
C3 0.108(5) 0.076(4) 0.063(4) -0.016(3) 0.007(3) 0.027(3)
C6 0.100(4) 0.085(4) 0.060(3) 0.000(3) 0.032(3) 0.001(3)
O1 0.060(2) 0.087(3) 0.051(2) -0.0027(18) 0.0064(17) -0.0138(19)
C15 0.077(4) 0.190(8) 0.059(4) -0.034(4) -0.001(3) -0.017(4)

loop_
_atom_type_symbol
_atom_type_description
_atom_type_scat_dispersion_real
_atom_type_scat_dispersion_imag
_atom_type_scat_source
C C 0.0033 0.0016 'International Tables Vol C Tables 4.2.6.8 and 6.1.1.4'
H H 0.0000 0.0000 'International Tables Vol C Tables 4.2.6.8 and 6.1.1.4'
N N 0.0061 0.0033 'International Tables Vol C Tables 4.2.6.8 and 6.1.1.4'
O O 0.0106 0.0060 'International Tables Vol C Tables 4.2.6.8 and 6.1.1.4'
Cl Cl 0.1484 0.1585 'International Tables Vol C Tables 4.2.6.8 and 6.1.1.4'
Ru Ru -1.2594 0.8363 'International Tables Vol C Tables 4.2.6.8 and 6.1.1.4'

loop_
_geom_angle_atom_site_label_1
_geom_angle_atom_site_label_2
_geom_angle_atom_site_label_3
_geom_angle
_geom_angle_site_symmetry_1
_geom_angle_site_symmetry_3
_geom_angle_publ_flag
N3 Ru1 O1 87.99(14) . . ?
N3 Ru1 N1 177.93(15) . . ?
O1 Ru1 N1 92.78(14) . . ?
N3 Ru1 Cl2 88.99(10) . . ?
O1 Ru1 Cl2 176.53(11) . . ?
N1 Ru1 Cl2 90.18(10) . . ?
N3 Ru1 Cl3 90.63(11) . . ?
O1 Ru1 Cl3 88.80(12) . . ?
N1 Ru1 Cl3 91.31(11) . . ?
Cl2 Ru1 Cl3 92.95(5) . . ?
N3 Ru1 Cl1 88.58(11) . . ?
O1 Ru1 Cl1 87.28(11) . . ?
N1 Ru1 Cl1 89.54(11) . . ?
Cl2 Ru1 Cl1 90.93(4) . . ?
Cl3 Ru1 Cl1 176.02(5) . . ?
C1 N1 N2 106.6(4) . . ?
C1 N1 Ru1 132.7(3) . . ?
N2 N1 Ru1 120.7(3) . . ?
C8 N3 N4 106.5(4) . . ?
C8 N3 Ru1 131.2(3) . . ?
N4 N3 Ru1 122.0(3) . . ?
C14 N4 N3 111.0(3) . . ?
N2 C7 C2 106.5(4) . . ?
N2 C7 C6 130.1(5) . . ?
C2 C7 C6 123.5(5) . . ?
C7 C2 C1 105.2(4) . . ?
C7 C2 C3 118.5(5) . . ?
C1 C2 C3 136.3(5) . . ?
N1 C1 C2 110.5(5) . . ?
N1 N2 C7 111.3(4) . . ?
C6 C5 C4 122.2(6) . . ?
N4 C14 C9 106.9(4) . . ?
N4 C14 C13 130.7(4) . . ?
C9 C14 C13 122.4(4) . . ?
C14 C9 C8 105.2(4) . . ?
C14 C9 C10 119.0(5) . . ?
C8 C9 C10 135.9(5) . . ?
N3 C8 C9 110.4(4) . . ?
C3 C4 C5 122.1(5) . . ?
C12 C13 C14 117.2(5) . . ?
C13 C12 C11 120.6(5) . . ?
C10 C11 C12 122.7(5) . . ?
C11 C10 C9 118.1(5) . . ?
C4 C3 C2 118.2(6) . . ?
C5 C6 C7 115.6(6) . . ?
C15 O1 Ru1 129.9(4) . . ?

loop_
_geom_bond_atom_site_label_1
_geom_bond_atom_site_label_2
_geom_bond_distance
_geom_bond_site_symmetry_2
_geom_bond_publ_flag
Ru1 N3 2.053(4) . ?
Ru1 O1 2.056(3) . ?
Ru1 N1 2.085(4) . ?
Ru1 Cl2 2.3149(12) . ?
Ru1 Cl3 2.3243(13) . ?
Ru1 Cl1 2.3537(11) . ?
N1 C1 1.315(6) . ?
N1 N2 1.351(5) . ?
N3 C8 1.317(5) . ?
N3 N4 1.348(5) . ?
N4 C14 1.347(5) . ?
C7 N2 1.355(6) . ?
C7 C2 1.383(7) . ?
C7 C6 1.397(7) . ?
C2 C1 1.407(7) . ?
C2 C3 1.412(7) . ?
C5 C6 1.364(8) . ?
C5 C4 1.384(8) . ?
C14 C9 1.377(6) . ?
C14 C13 1.394(7) . ?
C9 C8 1.400(7) . ?
C9 C10 1.411(6) . ?
C4 C3 1.348(9) . ?
C13 C12 1.361(7) . ?
C12 C11 1.390(8) . ?
C11 C10 1.342(8) . ?
O1 C15 1.376(6) . ?
O2 C16 1.475(8) . ?
O2X C16X 1.516(11) . ?

loop_
_geom_torsion_atom_site_label_1
_geom_torsion_atom_site_label_2
_geom_torsion_atom_site_label_3
_geom_torsion_atom_site_label_4
_geom_torsion
_geom_torsion_site_symmetry_1
_geom_torsion_site_symmetry_2
_geom_torsion_site_symmetry_3
_geom_torsion_site_symmetry_4
_geom_torsion_publ_flag
O1 Ru1 N1 C1 -74.1(4) . . . . ?
Cl2 Ru1 N1 C1 107.7(4) . . . . ?
Cl3 Ru1 N1 C1 14.8(4) . . . . ?
Cl1 Ru1 N1 C1 -161.3(4) . . . . ?
O1 Ru1 N1 N2 103.3(3) . . . . ?
Cl2 Ru1 N1 N2 -74.9(3) . . . . ?
Cl3 Ru1 N1 N2 -167.8(3) . . . . ?
Cl1 Ru1 N1 N2 16.1(3) . . . . ?
O1 Ru1 N3 C8 133.7(4) . . . . ?
Cl2 Ru1 N3 C8 -48.0(4) . . . . ?
Cl3 Ru1 N3 C8 44.9(4) . . . . ?
Cl1 Ru1 N3 C8 -139.0(4) . . . . ?
O1 Ru1 N3 N4 -53.9(3) . . . . ?
Cl2 Ru1 N3 N4 124.4(3) . . . . ?
Cl3 Ru1 N3 N4 -142.7(3) . . . . ?
Cl1 Ru1 N3 N4 33.4(3) . . . . ?
C8 N3 N4 C14 0.7(5) . . . . ?
Ru1 N3 N4 C14 -173.3(3) . . . . ?
N2 C7 C2 C1 -0.8(5) . . . . ?
C6 C7 C2 C1 -179.3(5) . . . . ?
N2 C7 C2 C3 178.2(4) . . . . ?
C6 C7 C2 C3 -0.2(7) . . . . ?
N2 N1 C1 C2 -0.5(5) . . . . ?
Ru1 N1 C1 C2 177.2(3) . . . . ?
C7 C2 C1 N1 0.8(5) . . . . ?
C3 C2 C1 N1 -178.0(5) . . . . ?
C1 N1 N2 C7 0.0(5) . . . . ?
Ru1 N1 N2 C7 -178.0(3) . . . . ?
C2 C7 N2 N1 0.5(5) . . . . ?
C6 C7 N2 N1 178.9(5) . . . . ?
N3 N4 C14 C9 -0.7(5) . . . . ?
N3 N4 C14 C13 178.7(5) . . . . ?
N4 C14 C9 C8 0.4(5) . . . . ?
C13 C14 C9 C8 -179.0(5) . . . . ?
N4 C14 C9 C10 179.4(5) . . . . ?
C13 C14 C9 C10 -0.1(8) . . . . ?
N4 N3 C8 C9 -0.4(5) . . . . ?
Ru1 N3 C8 C9 172.9(3) . . . . ?
C14 C9 C8 N3 0.0(6) . . . . ?
C10 C9 C8 N3 -178.7(6) . . . . ?
C6 C5 C4 C3 0.6(10) . . . . ?
N4 C14 C13 C12 -178.3(5) . . . . ?
C9 C14 C13 C12 1.0(8) . . . . ?
C14 C13 C12 C11 -1.7(9) . . . . ?
C13 C12 C11 C10 1.6(10) . . . . ?
C12 C11 C10 C9 -0.6(10) . . . . ?
C14 C9 C10 C11 -0.2(9) . . . . ?
C8 C9 C10 C11 178.4(6) . . . . ?
C5 C4 C3 C2 0.7(9) . . . . ?
C7 C2 C3 C4 -0.8(8) . . . . ?
C1 C2 C3 C4 177.8(6) . . . . ?
C4 C5 C6 C7 -1.6(9) . . . . ?
N2 C7 C6 C5 -176.7(5) . . . . ?
C2 C7 C6 C5 1.5(8) . . . . ?
N3 Ru1 O1 C15 171.3(6) . . . . ?
N1 Ru1 O1 C15 -6.8(6) . . . . ?
Cl3 Ru1 O1 C15 -98.0(6) . . . . ?
Cl1 Ru1 O1 C15 82.6(6) . . . . ?
